data_7125860
loop_
_publ_author_name
'Chen, Hongtai'
'Zhuang, Gui-Lin'
'Fan, Liming'
'Zhang, Xiutang'
'Gao, Lin-Na'
'Sun, Di'

_publ_section_title
;
 A highly robust heterometallic Tb<sup>III</sup>/Ni<sup>II</sup>-organic
 framework for C<sub>2</sub> hydrocarbon separation and capture.
;
_journal_issue 13
_journal_name_full 'Chemical communications (Cambridge, England)'
_journal_page_first 2047
_journal_page_last 2050
_journal_paper_doi 10.1039/c9cc09425c
_journal_volume 56
_journal_year 2020
_chemical_formula_sum 'C87 H39 N3 Ni3 O39 Tb3'
_chemical_formula_weight 2403.05
_space_group_IT_number 166
_space_group_name_Hall '-R 3 2"'
_space_group_name_H-M_alt 'R -3 m :H'
_atom_sites_solution_hydrogens geom
_atom_sites_solution_primary direct
_atom_sites_solution_secondary difmap
_audit_creation_method SHELXL-97
_audit_update_record
;
2019-11-21 deposited with the CCDC.	2020-01-08 downloaded from the CCDC.
;
_cell_angle_alpha 90.00
_cell_angle_beta 90.00
_cell_angle_gamma 120.00
_cell_formula_units_Z 6
_cell_length_a 47.989(10)
_cell_length_b 47.989(10)
_cell_length_c 13.297(3)
_cell_measurement_temperature 150(2)
_cell_volume 26520(10)
_computing_structure_refinement 'SHELXL-97 (Sheldrick, 1997)'
_computing_structure_solution 'SHELXS-97 (Sheldrick, 1990)'
_diffrn_ambient_temperature 150(2)
_diffrn_measured_fraction_theta_full 0.998
_diffrn_measured_fraction_theta_max 0.998
_diffrn_radiation_monochromator graphite
_diffrn_radiation_source 'fine-focus sealed tube'
_diffrn_radiation_type MoK\a
_diffrn_radiation_wavelength 0.71073
_diffrn_reflns_av_R_equivalents 0.1049
_diffrn_reflns_av_sigmaI/netI 0.0935
_diffrn_reflns_limit_h_max 57
_diffrn_reflns_limit_h_min -26
_diffrn_reflns_limit_k_max 55
_diffrn_reflns_limit_k_min -41
_diffrn_reflns_limit_l_max 15
_diffrn_reflns_limit_l_min -15
_diffrn_reflns_number 24198
_diffrn_reflns_theta_full 25.10
_diffrn_reflns_theta_max 25.10
_diffrn_reflns_theta_min 2.25
_exptl_absorpt_coefficient_mu 1.544
_exptl_crystal_density_diffrn 0.903
_exptl_crystal_density_method 'not measured'
_exptl_crystal_F_000 7038
_refine_diff_density_max 1.646
_refine_diff_density_min -0.898
_refine_diff_density_rms 0.189
_refine_ls_extinction_method none
_refine_ls_goodness_of_fit_ref 1.002
_refine_ls_hydrogen_treatment mixed
_refine_ls_matrix_type full
_refine_ls_number_parameters 248
_refine_ls_number_reflns 5468
_refine_ls_number_restraints 36
_refine_ls_restrained_S_all 0.999
_refine_ls_R_factor_all 0.1359
_refine_ls_R_factor_gt 0.0781
_refine_ls_shift/su_max 0.302
_refine_ls_shift/su_mean 0.019
_refine_ls_structure_factor_coef Fsqd
_refine_ls_weighting_details 'calc w=1/[\s^2^(Fo^2^)+(0.1560P)^2^+604.2634P] where P=(Fo^2^+2Fc^2^)/3'
_refine_ls_weighting_scheme calc
_refine_ls_wR_factor_gt 0.2292
_refine_ls_wR_factor_ref 0.2856
_reflns_number_gt 3314
_reflns_number_total 5468
_reflns_threshold_expression >2sigma(I)
_cod_data_source_file c9cc09425c2.cif
_cod_data_source_block m2130_0m_a_sq
_cod_depositor_comments 'Adding full bibliography for 7125860.cif.'
_cod_database_code 7125860

loop_
_symmetry_equiv_pos_as_xyz
'x, y, z'
'-y, x-y, z'
'-x+y, -x, z'
'y, x, -z'
'x-y, -y, -z'
'-x, -x+y, -z'
'x+2/3, y+1/3, z+1/3'
'-y+2/3, x-y+1/3, z+1/3'
'-x+y+2/3, -x+1/3, z+1/3'
'y+2/3, x+1/3, -z+1/3'
'x-y+2/3, -y+1/3, -z+1/3'
'-x+2/3, -x+y+1/3, -z+1/3'
'x+1/3, y+2/3, z+2/3'
'-y+1/3, x-y+2/3, z+2/3'
'-x+y+1/3, -x+2/3, z+2/3'
'y+1/3, x+2/3, -z+2/3'
'x-y+1/3, -y+2/3, -z+2/3'
'-x+1/3, -x+y+2/3, -z+2/3'
'-x, -y, -z'
'y, -x+y, -z'
'x-y, x, -z'
'-y, -x, z'
'-x+y, y, z'
'x, x-y, z'
'-x+2/3, -y+1/3, -z+1/3'
'y+2/3, -x+y+1/3, -z+1/3'
'x-y+2/3, x+1/3, -z+1/3'
'-y+2/3, -x+1/3, z+1/3'
'-x+y+2/3, y+1/3, z+1/3'
'x+2/3, x-y+1/3, z+1/3'
'-x+1/3, -y+2/3, -z+2/3'
'y+1/3, -x+y+2/3, -z+2/3'
'x-y+1/3, x+2/3, -z+2/3'
'-y+1/3, -x+2/3, z+2/3'
'-x+y+1/3, y+2/3, z+2/3'
'x+1/3, x-y+2/3, z+2/3'

loop_
_atom_site_label
_atom_site_type_symbol
_atom_site_fract_x
_atom_site_fract_y
_atom_site_fract_z
_atom_site_U_iso_or_equiv
_atom_site_adp_type
_atom_site_occupancy
_atom_site_symmetry_multiplicity
_atom_site_calc_flag
_atom_site_refinement_flags
_atom_site_disorder_assembly
_atom_site_disorder_group
C1 C 0.7312(4) 0.8656(2) 0.6394(11) 0.054(5) Uani 1 2 d S . .
C2 C 0.6969(4) 0.84846(19) 0.6009(11) 0.049(3) Uani 1 2 d SU . .
C5 C 0.6331(4) 0.81655(19) 0.5326(10) 0.047(3) Uani 1 2 d SU . .
C8 C 0.6150(6) 0.8218(7) 0.7038(15) 0.053(7) Uani 0.50 1 d P . .
C9 C 0.5995(3) 0.79977(17) 0.4966(10) 0.042(4) Uani 1 2 d S . .
C10 C 0.5528(3) 0.7517(3) 0.4508(8) 0.051(3) Uani 1 1 d . A .
N1 N 0.5368(4) 0.7684(2) 0.4347(10) 0.063(5) Uani 1 2 d S . .
C12 C 0.5345(3) 0.7161(3) 0.4410(8) 0.049(3) Uani 1 1 d . . .
C13 C 0.5167(3) 0.7012(3) 0.3550(8) 0.048(3) Uani 1 1 d . . .
C14 C 0.4981(3) 0.6679(3) 0.3527(8) 0.049(3) Uani 1 1 d . . .
H14 H 0.4860 0.6577 0.2940 0.059 Uiso 1 1 calc R . .
C15 C 0.4967(3) 0.6488(3) 0.4338(7) 0.047(3) Uani 1 1 d . . .
C16 C 0.5145(3) 0.6644(3) 0.5174(8) 0.060(4) Uani 1 1 d . . .
H16 H 0.5137 0.6521 0.5745 0.072 Uiso 1 1 calc R . .
C17 C 0.5330(3) 0.6969(4) 0.5207(9) 0.065(4) Uani 1 1 d . . .
H17 H 0.5453 0.7067 0.5794 0.078 Uiso 1 1 calc R . .
C18 C 0.4759(3) 0.6136(3) 0.4276(8) 0.047(3) Uani 1 1 d . . .
C19 C 0.5193(3) 0.7204(3) 0.2625(8) 0.047(3) Uani 1 1 d . . .
C11 C 0.5841(3) 0.7674(3) 0.4811(7) 0.041(3) Uani 1 1 d . . .
H11 H 0.5951 0.7559 0.4914 0.049 Uiso 1 1 calc R A .
Ni1 Ni 0.56603(5) 0.78301(3) 0.83197(14) 0.0509(6) Uani 1 2 d S . .
O1 O 0.7342(3) 0.86710(14) 0.7330(8) 0.074(4) Uani 1 2 d S . .
O2 O 0.7528(3) 0.87640(14) 0.5788(8) 0.057(3) Uani 1 2 d S . .
O3 O 0.5906(3) 0.79531(16) 0.7103(8) 0.056(3) Uani 1 2 d S . .
O4 O 0.6178(5) 0.8446(6) 0.7567(15) 0.085(7) Uani 0.50 1 d P A .
O5 O 0.5457(2) 0.7411(2) 0.2325(6) 0.066(3) Uani 1 1 d . . .
O6 O 0.4952(2) 0.7140(3) 0.2135(7) 0.082(4) Uani 1 1 d . . .
O7 O 0.4642(2) 0.6011(2) 0.3455(6) 0.062(2) Uani 1 1 d . . .
O8 O 0.4719(2) 0.5977(2) 0.5071(6) 0.059(2) Uani 1 1 d . . .
O9 O 0.40315(17) 0.59685(17) 0.2933(9) 0.086(5) Uani 1 2 d S . .
H9A H 0.3805 0.5866 0.3364 0.129 Uiso 0.50 1 d PR . .
H9B H 0.4106 0.6227 0.2912 0.129 Uiso 0.50 1 d PR . .
Tb1 Tb 0.429260(9) 0.570740(9) 0.22329(5) 0.0397(3) Uani 1 2 d S . .
C4 C 0.6591(5) 0.8199(5) 0.4709(13) 0.048(3) Uani 0.50 1 d PU A -2
H4 H 0.6545 0.8106 0.4057 0.058 Uiso 0.50 1 calc PR A -2
C3 C 0.6901(5) 0.8362(5) 0.5029(13) 0.048(3) Uani 0.50 1 d PU A -2
H3 H 0.7070 0.8392 0.4591 0.058 Uiso 0.50 1 calc PR A -2
C7 C 0.6718(5) 0.8438(5) 0.6656(13) 0.050(3) Uani 0.50 1 d PU . -2
H7 H 0.6764 0.8520 0.7322 0.060 Uiso 0.50 1 calc PR . -2
C6 C 0.6403(4) 0.8270(6) 0.6317(12) 0.049(3) Uani 0.50 1 d PU . -2

loop_
_atom_site_aniso_label
_atom_site_aniso_U_11
_atom_site_aniso_U_22
_atom_site_aniso_U_33
_atom_site_aniso_U_23
_atom_site_aniso_U_13
_atom_site_aniso_U_12
C1 0.036(10) 0.078(11) 0.035(8) 0.000(4) 0.000(7) 0.018(5)
C2 0.034(5) 0.072(6) 0.029(4) 0.0010(18) 0.002(4) 0.017(2)
C5 0.033(5) 0.070(6) 0.027(4) 0.0010(18) 0.002(4) 0.016(2)
C8 0.059(17) 0.072(18) 0.029(10) -0.016(11) 0.001(11) 0.034(16)
C9 0.023(8) 0.070(10) 0.019(6) 0.002(3) 0.004(5) 0.011(4)
C10 0.053(8) 0.059(8) 0.031(6) 0.002(5) -0.009(5) 0.022(7)
N1 0.060(10) 0.089(10) 0.031(7) -0.004(3) -0.008(7) 0.030(5)
C12 0.046(7) 0.056(8) 0.035(6) -0.009(5) -0.006(5) 0.018(6)
C13 0.040(7) 0.060(8) 0.031(5) -0.005(5) -0.008(5) 0.014(6)
C14 0.045(7) 0.057(8) 0.037(6) -0.001(5) -0.008(5) 0.020(6)
C15 0.053(7) 0.060(8) 0.028(5) 0.003(5) -0.005(5) 0.027(7)
C16 0.075(10) 0.062(9) 0.040(6) 0.014(6) -0.007(6) 0.032(8)
C17 0.069(9) 0.072(10) 0.040(6) -0.005(6) -0.026(6) 0.025(8)
C18 0.055(8) 0.051(8) 0.041(6) 0.010(6) -0.002(5) 0.030(7)
C19 0.040(7) 0.052(8) 0.033(5) -0.002(5) -0.007(5) 0.011(6)
C11 0.035(6) 0.048(7) 0.033(5) 0.000(5) -0.011(5) 0.014(6)
Ni1 0.0366(12) 0.0700(13) 0.0351(10) -0.0010(4) -0.0020(9) 0.0183(6)
O1 0.036(7) 0.127(10) 0.030(6) -0.003(2) -0.006(5) 0.018(3)
O2 0.036(7) 0.082(7) 0.038(6) 0.000(3) 0.000(5) 0.018(3)
O3 0.052(8) 0.074(7) 0.034(6) -0.005(3) -0.010(6) 0.026(4)
O4 0.064(13) 0.106(17) 0.077(13) -0.017(12) 0.018(11) 0.036(13)
O5 0.047(5) 0.081(7) 0.058(5) 0.029(5) 0.009(4) 0.023(5)
O6 0.047(6) 0.086(7) 0.072(6) 0.046(6) -0.015(5) 0.002(5)
O7 0.088(7) 0.051(5) 0.040(4) -0.002(4) -0.018(4) 0.029(5)
O8 0.078(7) 0.066(6) 0.034(4) 0.004(4) -0.003(4) 0.036(5)
O9 0.132(11) 0.132(11) 0.048(7) -0.004(3) 0.004(3) 0.106(13)
Tb1 0.0542(5) 0.0542(5) 0.0237(4) -0.00014(14) 0.00014(14) 0.0368(5)
C4 0.034(5) 0.071(6) 0.027(4) 0.000(3) 0.004(4) 0.016(4)
C3 0.033(5) 0.072(6) 0.027(4) -0.001(3) 0.006(4) 0.017(4)
C7 0.034(5) 0.072(6) 0.030(4) 0.002(3) 0.002(4) 0.017(4)
C6 0.033(5) 0.071(6) 0.030(4) 0.002(3) 0.003(4) 0.016(4)

loop_
_atom_type_symbol
_atom_type_description
_atom_type_scat_dispersion_real
_atom_type_scat_dispersion_imag
_atom_type_scat_source
C C 0.0033 0.0016 'International Tables Vol C Tables 4.2.6.8 and 6.1.1.4'
H H 0.0000 0.0000 'International Tables Vol C Tables 4.2.6.8 and 6.1.1.4'
N N 0.0061 0.0033 'International Tables Vol C Tables 4.2.6.8 and 6.1.1.4'
Ni Ni 0.3393 1.1124 'International Tables Vol C Tables 4.2.6.8 and 6.1.1.4'
O O 0.0106 0.0060 'International Tables Vol C Tables 4.2.6.8 and 6.1.1.4'
Tb Tb -0.1723 4.1537 'International Tables Vol C Tables 4.2.6.8 and 6.1.1.4'

loop_
_geom_angle_atom_site_label_1
_geom_angle_atom_site_label_2
_geom_angle_atom_site_label_3
_geom_angle
_geom_angle_site_symmetry_1
_geom_angle_site_symmetry_3
O2 C1 O1 126.3(16) . .
O2 C1 C2 118.3(14) . .
O1 C1 C2 115.4(14) . .
C7 C2 C7 31.2(19) 24_565 .
C7 C2 C3 120.0(16) 24_565 24_565
C7 C2 C3 109.7(15) . 24_565
C7 C2 C3 109.7(15) 24_565 .
C7 C2 C3 120.0(16) . .
C3 C2 C3 35.4(19) 24_565 .
C7 C2 C1 119.5(13) 24_565 .
C7 C2 C1 119.5(13) . .
C3 C2 C1 120.4(14) 24_565 .
C3 C2 C1 120.4(14) . .
C6 C5 C6 28(2) . 24_565
C6 C5 C4 107.7(14) . 24_565
C6 C5 C4 117.2(15) 24_565 24_565
C6 C5 C4 117.2(15) . .
C6 C5 C4 107.7(14) 24_565 .
C4 C5 C4 37.5(18) 24_565 .
C6 C5 C9 120.7(13) . .
C6 C5 C9 120.7(13) 24_565 .
C4 C5 C9 121.8(13) 24_565 .
C4 C5 C9 121.8(13) . .
O3 C8 O4 120(2) . .
O3 C8 C8 56.0(13) . 24_565
O4 C8 C8 145.2(16) . 24_565
O3 C8 C6 120(2) . .
O4 C8 C6 120(3) . .
C8 C8 C6 76.0(15) 24_565 .
O3 C8 C6 102.1(18) . 24_565
O4 C8 C6 137(2) . 24_565
C8 C8 C6 54.4(12) 24_565 24_565
C6 C8 C6 21.6(17) . 24_565
C11 C9 C11 120.6(14) 24_565 .
C11 C9 C5 119.7(7) 24_565 .
C11 C9 C5 119.7(7) . .
C11 C10 N1 120.3(13) . .
C11 C10 C12 121.0(12) . .
N1 C10 C12 118.6(11) . .
C10 N1 C10 119.0(16) 24_565 .
C17 C12 C13 118.2(12) . .
C17 C12 C10 120.3(10) . .
C13 C12 C10 121.3(11) . .
C12 C13 C14 119.1(11) . .
C12 C13 C19 121.0(11) . .
C14 C13 C19 119.7(10) . .
C15 C14 C13 122.1(11) . .
C15 C14 H14 119.0 . .
C13 C14 H14 119.0 . .
C14 C15 C16 117.1(12) . .
C14 C15 C18 119.5(10) . .
C16 C15 C18 123.4(10) . .
C17 C16 C15 121.7(11) . .
C17 C16 H16 119.2 . .
C15 C16 H16 119.2 . .
C16 C17 C12 121.9(11) . .
C16 C17 H17 119.1 . .
C12 C17 H17 119.1 . .
O7 C18 O8 123.5(12) . .
O7 C18 C15 119.2(10) . .
O8 C18 C15 117.3(10) . .
O5 C19 O6 119.8(11) . .
O5 C19 C13 119.7(11) . .
O6 C19 C13 120.3(11) . .
O5 C19 Tb1 59.0(6) . 27
O6 C19 Tb1 62.2(6) . 27
C13 C19 Tb1 172.0(8) . 27
C9 C11 C10 119.9(12) . .
C9 C11 H11 120.1 . .
C10 C11 H11 120.1 . .
O3 Ni1 O1 102.2(5) . 31_666
O3 Ni1 O8 104.5(3) . 11_566
O1 Ni1 O8 113.9(3) 31_666 11_566
O3 Ni1 O8 104.6(3) . 27_556
O1 Ni1 O8 113.9(3) 31_666 27_556
O8 Ni1 O8 115.7(6) 11_566 27_556
C1 O1 Ni1 140.1(11) . 31_666
C1 O2 Tb1 145.3(11) . 9_565
C8 O3 C8 68(3) 24_565 .
C8 O3 Ni1 120.2(12) 24_565 .
C8 O3 Ni1 120.0(12) . .
C19 O5 Tb1 95.0(7) . 27
C19 O6 Tb1 91.7(7) . 27
C18 O7 Tb1 162.8(9) . .
C18 O8 Ni1 119.8(8) . 26_456
Tb1 O9 H9A 129.3 . .
Tb1 O9 H9B 128.7 . .
H9A O9 H9B 102.1 . .
O7 Tb1 O7 87.5(4) . 22_665
O7 Tb1 O2 79.9(3) . 14_654
O7 Tb1 O2 79.9(3) 22_665 14_654
O7 Tb1 O9 78.2(3) . .
O7 Tb1 O9 78.2(3) 22_665 .
O2 Tb1 O9 149.5(4) 14_654 .
O7 Tb1 O5 154.2(3) . 26_455
O7 Tb1 O5 91.0(3) 22_665 26_455
O2 Tb1 O5 74.5(3) 14_654 26_455
O9 Tb1 O5 126.7(3) . 26_455
O7 Tb1 O5 91.0(3) . 11_565
O7 Tb1 O5 154.2(3) 22_665 11_565
O2 Tb1 O5 74.5(3) 14_654 11_565
O9 Tb1 O5 126.7(3) . 11_565
O5 Tb1 O5 79.4(5) 26_455 11_565
O7 Tb1 O6 153.8(3) . 26_455
O7 Tb1 O6 89.5(4) 22_665 26_455
O2 Tb1 O6 125.0(3) 14_654 26_455
O9 Tb1 O6 75.8(3) . 26_455
O5 Tb1 O6 51.8(3) 26_455 26_455
O5 Tb1 O6 102.6(3) 11_565 26_455
O7 Tb1 O6 89.5(4) . 11_565
O7 Tb1 O6 153.8(3) 22_665 11_565
O2 Tb1 O6 125.1(3) 14_654 11_565
O9 Tb1 O6 75.8(3) . 11_565
O5 Tb1 O6 102.6(3) 26_455 11_565
O5 Tb1 O6 51.8(3) 11_565 11_565
O6 Tb1 O6 81.9(6) 26_455 11_565
O7 Tb1 C19 178.9(4) . 26_455
O7 Tb1 C19 93.5(3) 22_665 26_455
O2 Tb1 C19 100.4(3) 14_654 26_455
O9 Tb1 C19 101.9(3) . 26_455
O5 Tb1 C19 26.0(3) 26_455 26_455
O5 Tb1 C19 88.2(3) 11_565 26_455
O6 Tb1 C19 26.1(3) 26_455 26_455
O6 Tb1 C19 89.5(4) 11_565 26_455
O7 Tb1 C19 93.5(3) . 11_565
O7 Tb1 C19 178.9(4) 22_665 11_565
O2 Tb1 C19 100.4(3) 14_654 11_565
O9 Tb1 C19 101.9(3) . 11_565
O5 Tb1 C19 88.2(3) 26_455 11_565
O5 Tb1 C19 26.0(3) 11_565 11_565
O6 Tb1 C19 89.5(4) 26_455 11_565
O6 Tb1 C19 26.1(3) 11_565 11_565
C19 Tb1 C19 85.4(5) 26_455 11_565
C3 C4 C5 121.9(17) . .
C3 C4 H4 119.1 . .
C5 C4 H4 119.1 . .
C4 C3 C2 119.5(17) . .
C4 C3 H3 120.2 . .
C2 C3 H3 120.2 . .
C6 C7 C2 119.7(16) . .
C6 C7 H7 120.2 . .
C2 C7 H7 120.2 . .
C5 C6 C7 121.2(16) . .
C5 C6 C8 121.5(17) . .
C7 C6 C8 117.2(17) . .
C5 C6 C8 104.6(16) . 24_565
C7 C6 C8 114.2(17) . 24_565
C8 C6 C8 50(2) . 24_565

loop_
_geom_bond_atom_site_label_1
_geom_bond_atom_site_label_2
_geom_bond_distance
_geom_bond_site_symmetry_2
C1 O2 1.205(19) .
C1 O1 1.251(18) .
C1 C2 1.51(2) .
C2 C7 1.41(2) 24_565
C2 C7 1.41(2) .
C2 C3 1.40(2) 24_565
C2 C3 1.40(2) .
C5 C6 1.39(2) .
C5 C6 1.39(2) 24_565
C5 C4 1.43(2) 24_565
C5 C4 1.43(2) .
C5 C9 1.47(2) .
C8 O3 1.23(3) .
C8 O4 1.25(3) .
C8 C8 1.37(5) 24_565
C8 C6 1.47(3) .
C8 C6 1.75(3) 24_565
C9 C11 1.360(13) 24_565
C9 C11 1.360(13) .
C10 C11 1.364(16) .
C10 N1 1.375(14) .
C10 C12 1.486(18) .
N1 C10 1.375(14) 24_565
C12 C17 1.382(17) .
C12 C13 1.393(15) .
C13 C14 1.387(17) .
C13 C19 1.505(16) .
C14 C15 1.393(15) .
C14 H14 0.9500 .
C15 C16 1.373(16) .
C15 C18 1.475(17) .
C16 C17 1.353(18) .
C16 H16 0.9500 .
C17 H17 0.9500 .
C18 O7 1.237(13) .
C18 O8 1.260(13) .
C19 O5 1.224(13) .
C19 O6 1.225(14) .
C19 Tb1 2.779(12) 27
C11 H11 0.9500 .
Ni1 O3 1.913(12) .
Ni1 O1 1.929(11) 31_666
Ni1 O8 1.971(9) 11_566
Ni1 O8 1.971(9) 27_556
O1 Ni1 1.929(11) 31_666
O2 Tb1 2.319(11) 9_565
O3 C8 1.22(3) 24_565
O5 Tb1 2.391(9) 27
O6 Tb1 2.459(8) 27
O7 Tb1 2.266(8) .
O8 Ni1 1.971(9) 26_456
O9 Tb1 2.361(13) .
O9 H9A 1.1037 .
O9 H9B 1.1048 .
Tb1 O7 2.266(8) 22_665
Tb1 O2 2.319(11) 14_654
Tb1 O5 2.391(9) 26_455
Tb1 O5 2.391(9) 11_565
Tb1 O6 2.459(8) 26_455
Tb1 O6 2.459(8) 11_565
Tb1 C19 2.779(12) 26_455
Tb1 C19 2.779(12) 11_565
C4 C3 1.36(3) .
C4 H4 0.9500 .
C3 H3 0.9500 .
C7 C6 1.39(3) .
C7 H7 0.9500 .
C6 C8 1.75(3) 24_565
